data_7049257
loop_
_publ_author_name
'Yang, Zhao-Fu'
'Tian, Yong-Mei'
'Zhang, Wan-Ying'
'Chen, Peng'
'Li, Hong-Feng'
'Zhang, Yi-Quan'
'Sun, Wen-Bin'

_publ_section_title
;
 High local coordination symmetry around the spin center and the alignment
 between magnetic and symmetric axes together play a crucial role in
 single-molecule magnet performance.
;
_journal_issue 15
_journal_name_full 'Dalton transactions (Cambridge, England : 2003)'
_journal_page_first 4931
_journal_page_last 4940
_journal_paper_doi 10.1039/c9dt00058e
_journal_volume 48
_journal_year 2019
_chemical_formula_sum 'C12 H14 Cl3 Dy N4 O3'
_chemical_formula_weight 531.12
_space_group_IT_number 14
_space_group_name_Hall '-P 2yn'
_space_group_name_H-M_alt 'P 1 21/n 1'
_symmetry_cell_setting monoclinic
_symmetry_space_group_name_Hall '-P 2yn'
_symmetry_space_group_name_H-M 'P 1 21/n 1'
_atom_sites_solution_hydrogens geom
_atom_sites_solution_primary direct
_atom_sites_solution_secondary difmap
_audit_creation_method SHELXL-2014/7
_audit_update_record
;
2019-01-30 deposited with the CCDC.    2019-03-06 downloaded from the CCDC.
;
_cell_angle_alpha 90.00
_cell_angle_beta 95.6771(19)
_cell_angle_gamma 90.00
_cell_formula_units_Z 4
_cell_length_a 8.02653(15)
_cell_length_b 19.3019(4)
_cell_length_c 11.1247(2)
_cell_measurement_reflns_used 6017
_cell_measurement_temperature 293(2)
_cell_measurement_theta_max 29.1563
_cell_measurement_theta_min 3.1598
_cell_volume 1715.07(6)
_computing_cell_refinement 'CrysAlis PRO (Agilent, 2011)'
_computing_data_collection 'CrysAlis PRO (Agilent, 2011)'
_computing_data_reduction 'CrysAlis PRO (Agilent, 2011)'
_computing_molecular_graphics 'Bruker SHELXTL'
_computing_publication_material 'Bruker SHELXTL'
_computing_structure_refinement 'SHELXL-2014/7 (Sheldrick, 2014)'
_computing_structure_solution 'SHELXL-2014/7 (Sheldrick, 2014)'
_diffrn_ambient_temperature 293(2)
_diffrn_measured_fraction_theta_full 0.999
_diffrn_measured_fraction_theta_max 0.883
_diffrn_measurement_device_type 'Xcalibur, Eos'
_diffrn_measurement_method '\w scans'
_diffrn_radiation_monochromator graphite
_diffrn_radiation_source 'fine-focus sealed tube'
_diffrn_radiation_type MoK\a
_diffrn_radiation_wavelength 0.71073
_diffrn_reflns_av_R_equivalents 0.0329
_diffrn_reflns_av_sigmaI/netI 0.0318
_diffrn_reflns_limit_h_max 8
_diffrn_reflns_limit_h_min -10
_diffrn_reflns_limit_k_max 26
_diffrn_reflns_limit_k_min -26
_diffrn_reflns_limit_l_max 15
_diffrn_reflns_limit_l_min -15
_diffrn_reflns_number 13903
_diffrn_reflns_theta_full 26.00
_diffrn_reflns_theta_max 29.22
_diffrn_reflns_theta_min 3.17
_exptl_absorpt_coefficient_mu 4.841
_exptl_absorpt_correction_T_max 0.484
_exptl_absorpt_correction_T_min 0.423
_exptl_absorpt_process_details
;
CrysAlisPro, Agilent Technologies,

Version 1.171.35.21 (release 20-01-2012 CrysAlis171 .NET)

(compiled Jan 23 2012,18:06:46)

Empirical absorption correction using 
spherical harmonics,
 
implemented in SCALE3 ABSPACK 
scaling algorithm.

;
_exptl_crystal_colour red
_exptl_crystal_density_diffrn 2.057
_exptl_crystal_density_method 'not measured'
_exptl_crystal_description block
_exptl_crystal_F_000 1020
_exptl_crystal_size_max 0.2
_exptl_crystal_size_mid 0.15
_exptl_crystal_size_min 0.15
_refine_diff_density_max 1.015
_refine_diff_density_min -1.100
_refine_diff_density_rms 0.145
_refine_ls_extinction_method none
_refine_ls_goodness_of_fit_ref 1.097
_refine_ls_hydrogen_treatment mixed
_refine_ls_matrix_type full
_refine_ls_number_parameters 218
_refine_ls_number_reflns 4105
_refine_ls_number_restraints 23
_refine_ls_restrained_S_all 1.102
_refine_ls_R_factor_all 0.0337
_refine_ls_R_factor_gt 0.0278
_refine_ls_shift/su_max 0.073
_refine_ls_shift/su_mean 0.004
_refine_ls_structure_factor_coef Fsqd
_refine_ls_weighting_details 'calc w=1/[\s^2^(Fo^2^)+(0.0342P)^2^+0.6131P] where P=(Fo^2^+2Fc^2^)/3'
_refine_ls_weighting_scheme calc
_refine_ls_wR_factor_gt 0.0666
_refine_ls_wR_factor_ref 0.0698
_reflns_number_gt 3643
_reflns_number_total 4105
_reflns_threshold_expression >2sigma(I)
_cod_data_source_file c9dt00058e2.cif
_cod_data_source_block 1
_cod_depositor_comments 'Adding full bibliography for 7049253--7049258.cif.'
_cod_original_sg_symbol_H-M 'P 21/n'
_cod_database_code 7049257

loop_
_symmetry_equiv_pos_as_xyz
'x, y, z'
'-x+1/2, y+1/2, -z+1/2'
'-x, -y, -z'
'x-1/2, -y-1/2, z-1/2'

loop_
_atom_site_label
_atom_site_type_symbol
_atom_site_fract_x
_atom_site_fract_y
_atom_site_fract_z
_atom_site_U_iso_or_equiv
_atom_site_adp_type
_atom_site_occupancy
_atom_site_symmetry_multiplicity
_atom_site_calc_flag
_atom_site_refinement_flags
_atom_site_disorder_assembly
_atom_site_disorder_group
Dy1 Dy 0.764177(18) 0.359699(8) 0.358286(14) 0.02184(7) Uani 1 1 d . . .
O2 O 1.0139(3) 0.32659(14) 0.4659(2) 0.0320(6) Uani 1 1 d . . .
N4 N 1.2885(4) 0.33738(19) 0.5294(3) 0.0354(7) Uani 1 1 d . . .
H4A H 1.2735 0.2947 0.5567 0.053 Uiso 1 1 calc R . .
H4B H 1.3223 0.3650 0.5911 0.053 Uiso 1 1 calc R . .
H4C H 1.3658 0.3366 0.4773 0.053 Uiso 1 1 calc R . .
O1 O 0.4839(3) 0.37036(14) 0.2589(2) 0.0330(6) Uani 1 1 d . . .
C7 C 0.6264(5) 0.5990(2) 0.1470(3) 0.0383(9) Uani 1 1 d . . .
H7 H 0.6022 0.6417 0.1108 0.046 Uiso 1 1 calc R . .
N2 N 0.9975(3) 0.44606(16) 0.3691(2) 0.0247(6) Uani 1 1 d . . .
C3 C 0.2303(5) 0.5026(3) 0.0877(4) 0.0465(11) Uani 1 1 d . . .
H3 H 0.1227 0.5084 0.0496 0.056 Uiso 1 1 calc R . .
C10 C 0.9807(4) 0.50574(19) 0.3193(3) 0.0278(8) Uani 1 1 d . . .
H10 H 1.0688 0.5372 0.3225 0.033 Uiso 1 1 calc R . .
N1 N 0.7027(3) 0.47222(15) 0.2573(2) 0.0237(6) Uani 1 1 d . . .
N3 N 1.1468(3) 0.42593(16) 0.4274(3) 0.0281(6) Uani 1 1 d . . .
H3A H 1.2339 0.4521 0.4336 0.034 Uiso 1 1 calc R . .
C5 C 0.5478(4) 0.48415(19) 0.2007(3) 0.0255(7) Uani 1 1 d . . .
C2 C 0.2720(5) 0.4390(3) 0.1447(3) 0.0394(10) Uani 1 1 d . . .
H2 H 0.1930 0.4038 0.1441 0.047 Uiso 1 1 calc R . .
C9 C 0.8166(4) 0.52206(19) 0.2573(3) 0.0264(7) Uani 1 1 d . . .
C6 C 0.5034(5) 0.5479(2) 0.1439(3) 0.0323(8) Uani 1 1 d . . .
C8 C 0.7829(5) 0.5863(2) 0.2033(3) 0.0342(8) Uani 1 1 d . . .
H8 H 0.8655 0.6202 0.2055 0.041 Uiso 1 1 calc R . .
C1 C 0.4290(4) 0.4295(2) 0.2008(3) 0.0285(8) Uani 1 1 d . . .
C4 C 0.3404(5) 0.5556(2) 0.0860(3) 0.0424(10) Uani 1 1 d . . .
H4 H 0.3087 0.5968 0.0470 0.051 Uiso 1 1 calc R . .
C11 C 1.1469(4) 0.36066(18) 0.4752(3) 0.0259(8) Uani 1 1 d . . .
Cl1 Cl 0.64565(12) 0.24479(5) 0.43348(9) 0.0362(2) Uani 1 1 d . . .
Cl3 Cl 0.64759(11) 0.42814(5) 0.54017(8) 0.03059(19) Uani 1 1 d . . .
Cl2 Cl 0.85924(13) 0.32194(6) 0.15284(9) 0.0442(3) Uani 1 1 d . . .
C12 C 0.2437(6) 0.2169(3) 0.2690(5) 0.0608(13) Uani 1 1 d DU . .
H12A H 0.2624 0.1745 0.2271 0.091 Uiso 1 1 d R A .
H12B H 0.1265 0.2217 0.2778 0.091 Uiso 1 1 d R . .
H12C H 0.3056 0.2159 0.3474 0.091 Uiso 1 1 d R . .
O3 O 0.326(3) 0.2613(12) 0.1917(11) 0.071(4) Uani 0.56(5) 1 d PDU A 1
H3B H 0.3672 0.2941 0.2308 0.107 Uiso 0.56(5) 1 calc PR A 1
O3' O 0.264(3) 0.2803(8) 0.217(2) 0.051(5) Uani 0.44(5) 1 d PDU A 2
H3'A H 0.3469 0.2995 0.2510 0.077 Uiso 0.44(5) 1 calc PR A 2

loop_
_atom_site_aniso_label
_atom_site_aniso_U_11
_atom_site_aniso_U_22
_atom_site_aniso_U_33
_atom_site_aniso_U_23
_atom_site_aniso_U_13
_atom_site_aniso_U_12
Dy1 0.01881(10) 0.01895(10) 0.02756(10) -0.00099(6) 0.00133(7) -0.00199(6)
O2 0.0219(12) 0.0256(14) 0.0473(15) 0.0078(12) -0.0022(11) -0.0034(11)
N4 0.0243(15) 0.0372(19) 0.0440(19) 0.0017(15) -0.0008(14) 0.0025(14)
O1 0.0219(13) 0.0347(15) 0.0407(15) 0.0032(12) -0.0048(11) -0.0061(11)
C7 0.054(3) 0.024(2) 0.037(2) 0.0045(16) 0.0046(18) 0.0077(19)
N2 0.0202(13) 0.0255(16) 0.0283(14) -0.0020(12) 0.0013(11) -0.0008(12)
C3 0.035(2) 0.066(3) 0.035(2) 0.002(2) -0.0093(17) 0.016(2)
C10 0.0283(18) 0.0243(19) 0.0311(18) -0.0008(15) 0.0040(15) -0.0068(15)
N1 0.0246(14) 0.0245(15) 0.0219(13) -0.0005(11) 0.0021(11) 0.0015(12)
N3 0.0183(13) 0.0285(17) 0.0363(16) 0.0020(13) -0.0034(12) -0.0060(12)
C5 0.0249(17) 0.033(2) 0.0178(15) -0.0007(14) 0.0007(13) 0.0047(15)
C2 0.0261(18) 0.057(3) 0.035(2) -0.0040(18) 0.0008(16) -0.0020(19)
C9 0.0300(18) 0.0235(18) 0.0261(17) 0.0001(14) 0.0040(14) 0.0001(15)
C6 0.036(2) 0.040(2) 0.0215(17) 0.0020(16) 0.0036(15) 0.0109(18)
C8 0.041(2) 0.024(2) 0.037(2) 0.0024(16) 0.0050(17) -0.0034(17)
C1 0.0248(17) 0.038(2) 0.0222(16) -0.0009(15) 0.0021(13) 0.0015(16)
C4 0.044(2) 0.048(3) 0.033(2) 0.0068(19) -0.0039(18) 0.016(2)
C11 0.0216(17) 0.028(2) 0.0275(18) -0.0033(14) 0.0006(14) 0.0008(14)
Cl1 0.0373(5) 0.0233(5) 0.0477(5) 0.0022(4) 0.0031(4) -0.0071(4)
Cl3 0.0305(4) 0.0271(5) 0.0347(4) -0.0076(4) 0.0057(4) -0.0047(4)
Cl2 0.0491(6) 0.0473(6) 0.0375(5) -0.0109(5) 0.0109(4) 0.0036(5)
C12 0.061(3) 0.045(3) 0.073(3) -0.004(2) -0.012(3) -0.014(2)
O3 0.082(8) 0.072(7) 0.056(5) -0.006(4) -0.012(5) -0.041(6)
O3' 0.043(7) 0.045(6) 0.061(7) 0.005(4) -0.025(5) -0.026(4)

loop_
_atom_type_symbol
_atom_type_description
_atom_type_scat_dispersion_real
_atom_type_scat_dispersion_imag
_atom_type_scat_source
C C 0.0033 0.0016 'International Tables Vol C Tables 4.2.6.8 and 6.1.1.4'
H H 0.0000 0.0000 'International Tables Vol C Tables 4.2.6.8 and 6.1.1.4'
O O 0.0106 0.0060 'International Tables Vol C Tables 4.2.6.8 and 6.1.1.4'
N N 0.0061 0.0033 'International Tables Vol C Tables 4.2.6.8 and 6.1.1.4'
Dy Dy -0.1892 4.4098 'International Tables Vol C Tables 4.2.6.8 and 6.1.1.4'
Cl Cl 0.1484 0.1585 'International Tables Vol C Tables 4.2.6.8 and 6.1.1.4'

loop_
_geom_angle_atom_site_label_1
_geom_angle_atom_site_label_2
_geom_angle_atom_site_label_3
_geom_angle
O2 Dy1 O1 167.83(9)
O2 Dy1 N1 126.85(9)
O1 Dy1 N1 65.31(9)
O2 Dy1 N2 63.53(9)
O1 Dy1 N2 128.63(9)
N1 Dy1 N2 63.33(9)
O2 Dy1 Cl2 93.62(7)
O1 Dy1 Cl2 87.85(7)
N1 Dy1 Cl2 84.79(7)
N2 Dy1 Cl2 86.87(7)
O2 Dy1 Cl1 85.61(6)
O1 Dy1 Cl1 82.25(7)
N1 Dy1 Cl1 146.87(7)
N2 Dy1 Cl1 148.66(7)
Cl2 Dy1 Cl1 101.22(3)
O2 Dy1 Cl3 95.46(7)
O1 Dy1 Cl3 85.64(7)
N1 Dy1 Cl3 80.79(7)
N2 Dy1 Cl3 87.16(7)
Cl2 Dy1 Cl3 165.57(3)
Cl1 Dy1 Cl3 90.66(3)
C11 O2 Dy1 125.8(2)
C11 N4 H4A 109.5
C11 N4 H4B 109.5
H4A N4 H4B 109.5
C11 N4 H4C 109.5
H4A N4 H4C 109.5
H4B N4 H4C 109.5
C1 O1 Dy1 122.1(2)
C8 C7 C6 120.1(4)
C8 C7 H7 119.9
C6 C7 H7 119.9
C10 N2 N3 120.9(3)
C10 N2 Dy1 122.2(2)
N3 N2 Dy1 116.9(2)
C4 C3 C2 122.6(4)
C4 C3 H3 118.7
C2 C3 H3 118.7
N2 C10 C9 116.8(3)
N2 C10 H10 121.6
C9 C10 H10 121.6
C9 N1 C5 118.5(3)
C9 N1 Dy1 122.0(2)
C5 N1 Dy1 119.5(2)
N2 N3 C11 114.5(3)
N2 N3 H3A 122.7
C11 N3 H3A 122.7
N1 C5 C6 122.3(3)
N1 C5 C1 117.2(3)
C6 C5 C1 120.5(3)
C1 C2 C3 119.5(4)
C1 C2 H2 120.2
C3 C2 H2 120.2
N1 C9 C8 122.8(3)
N1 C9 C10 115.7(3)
C8 C9 C10 121.6(3)
C7 C6 C4 124.1(4)
C7 C6 C5 117.3(3)
C4 C6 C5 118.6(4)
C7 C8 C9 119.1(4)
C7 C8 H8 120.4
C9 C8 H8 120.4
C2 C1 O1 124.8(4)
C2 C1 C5 119.3(4)
O1 C1 C5 115.9(3)
C3 C4 C6 119.5(4)
C3 C4 H4 120.2
C6 C4 H4 120.2
O2 C11 N4 123.5(3)
O2 C11 N3 119.0(3)
N4 C11 N3 117.5(3)
O3' C12 O3 28.9(5)
O3' C12 H12A 121.7
O3 C12 H12A 96.7
O3' C12 H12B 96.6
O3 C12 H12B 121.4
H12A C12 H12B 109.5
O3' C12 H12C 109.1
O3 C12 H12C 109.4
H12A C12 H12C 109.5
H12B C12 H12C 109.5
C12 O3 H3B 109.4
C12 O3' H3'A 109.5

loop_
_geom_bond_atom_site_label_1
_geom_bond_atom_site_label_2
_geom_bond_distance
Dy1 O2 2.321(2)
Dy1 O1 2.415(2)
Dy1 N1 2.472(3)
Dy1 N2 2.501(3)
Dy1 Cl2 2.5849(10)
Dy1 Cl1 2.5849(9)
Dy1 Cl3 2.6626(9)
O2 C11 1.249(4)
N4 C11 1.313(5)
N4 H4A 0.8900
N4 H4B 0.8900
N4 H4C 0.8900
O1 C1 1.364(4)
C7 C8 1.369(6)
C7 C6 1.393(6)
C7 H7 0.9300
N2 C10 1.279(5)
N2 N3 1.361(4)
C3 C4 1.354(6)
C3 C2 1.406(7)
C3 H3 0.9300
C10 C9 1.459(5)
C10 H10 0.9300
N1 C9 1.327(4)
N1 C5 1.357(4)
N3 C11 1.367(5)
N3 H3A 0.8600
C5 C6 1.413(5)
C5 C1 1.421(5)
C2 C1 1.363(5)
C2 H2 0.9300
C9 C8 1.393(5)
C6 C4 1.407(5)
C8 H8 0.9300
C4 H4 0.9300
C12 O3' 1.372(11)
C12 O3 1.421(11)
C12 H12A 0.9600
C12 H12B 0.9599
C12 H12C 0.9600
O3 H3B 0.8200
O3' H3'A 0.8200
